data_7037656
loop_
_publ_author_name
'Cadman, Laura K.'
'Bristow, Jessica K.'
'Stubbs, Naomi E.'
'Tiana, Davide'
'Mahon, Mary F.'
'Walsh, Aron'
'Burrows, Andrew D.'

_publ_section_title
;
 Compositional control of pore geometry in multivariate metal-organic
 frameworks: an experimental and computational study.
;
_journal_issue 10
_journal_name_full 'Dalton transactions (Cambridge, England : 2003)'
_journal_page_first 4316
_journal_page_last 4326
_journal_paper_doi 10.1039/c5dt04045k
_journal_volume 45
_journal_year 2016
_chemical_formula_moiety '0.25(C88 H75.2 Br4.8 N8 O32 Zn8), C3 H7 N O'
_chemical_formula_sum 'C25 H25.8 Br1.2 N3 O9 Zn2'
_chemical_formula_weight 738.92
_chemical_name_systematic
;
 ?
;
_space_group_crystal_system tetragonal
_space_group_IT_number 130
_space_group_name_Hall '-P 4a 2ac'
_space_group_name_H-M_alt 'P 4/n c c'
_symmetry_space_group_name_Hall '-P 4a 2ac'
_symmetry_space_group_name_H-M 'P 4/n c c :2'
_atom_sites_solution_hydrogens mixed
_audit_creation_date 2015-11-12
_audit_creation_method
;
Olex2 1.2
(compiled 2015.09.30 svn.r3233 for OlexSys, GUI svn.r5103)
;
_audit_update_record
;
2015-11-13 deposited with the CCDC.
2015-12-02 downloaded from the CCDC.
;
_cell_angle_alpha 90
_cell_angle_beta 90
_cell_angle_gamma 90
_cell_formula_units_Z 4
_cell_length_a 14.9760(4)
_cell_length_b 14.9760(4)
_cell_length_c 19.2380(6)
_cell_measurement_reflns_used 52268
_cell_measurement_temperature 150(2)
_cell_measurement_theta_max 27.485
_cell_measurement_theta_min 2.910
_cell_volume 4314.7(2)
_computing_cell_refinement 'HKL Scalepack (Otwinowski & Minor 1997)'
_computing_data_collection 'Collect (Bruker AXS BV 1997-2004)'
_computing_data_reduction 'Denzo & Scalepack (Otwinowski, Minor 1997)'
_computing_molecular_graphics 'Olex2 (Dolomanov et al., 2009)'
_computing_publication_material 'Olex2 (Dolomanov et al., 2009)'
_computing_structure_refinement 'ShelXL (Sheldrick, 2015)'
_computing_structure_solution 'ShelXS (Sheldrick, 2008)'
_diffrn_ambient_temperature 150(2)
_diffrn_measured_fraction_theta_full 0.970
_diffrn_measured_fraction_theta_max 0.996
_diffrn_measurement_device_type '95mm CCD camera on \k-goniostat'
_diffrn_measurement_method CCD
_diffrn_radiation_monochromator 'horizonally mounted graphite crystal'
_diffrn_radiation_type MoK\a
_diffrn_radiation_wavelength 0.71073
_diffrn_reflns_av_R_equivalents 0.0561
_diffrn_reflns_av_unetI/netI 0.0276
_diffrn_reflns_laue_measured_fraction_full 0.970
_diffrn_reflns_laue_measured_fraction_max 0.996
_diffrn_reflns_limit_h_max 16
_diffrn_reflns_limit_h_min -17
_diffrn_reflns_limit_k_max 17
_diffrn_reflns_limit_k_min -14
_diffrn_reflns_limit_l_max 22
_diffrn_reflns_limit_l_min -22
_diffrn_reflns_number 20056
_diffrn_reflns_point_group_measured_fraction_full 0.970
_diffrn_reflns_point_group_measured_fraction_max 0.996
_diffrn_reflns_theta_full 25.242
_diffrn_reflns_theta_max 25.026
_diffrn_reflns_theta_min 3.707
_diffrn_source 'fine-focus sealed tube'
_exptl_absorpt_coefficient_mu 2.260
_exptl_absorpt_correction_T_max 0.422
_exptl_absorpt_correction_T_min 0.384
_exptl_absorpt_correction_type multi-scan
_exptl_absorpt_process_details
;
multi-scan from symmetry-related measurements 
 Sortav (Blessing 1995)
;
_exptl_crystal_colour colorless
_exptl_crystal_density_diffrn 1.138
_exptl_crystal_density_method 'not measured'
_exptl_crystal_description block
_exptl_crystal_F_000 1483
_exptl_crystal_size_max 0.25
_exptl_crystal_size_mid 0.18
_exptl_crystal_size_min 0.13
_refine_diff_density_max 1.343
_refine_diff_density_min -1.224
_refine_diff_density_rms 0.153
_refine_ls_extinction_method none
_refine_ls_goodness_of_fit_ref 1.129
_refine_ls_hydrogen_treatment mixed
_refine_ls_matrix_type full
_refine_ls_number_parameters 162
_refine_ls_number_reflns 1904
_refine_ls_number_restraints 78
_refine_ls_restrained_S_all 1.114
_refine_ls_R_factor_all 0.1109
_refine_ls_R_factor_gt 0.0967
_refine_ls_shift/su_max 0.000
_refine_ls_shift/su_mean 0.000
_refine_ls_structure_factor_coef Fsqd
_refine_ls_weighting_details 'w=1/[\s^2^(Fo^2^)+(0.1050P)^2^+47.0818P] where P=(Fo^2^+2Fc^2^)/3'
_refine_ls_weighting_scheme calc
_refine_ls_wR_factor_gt 0.2472
_refine_ls_wR_factor_ref 0.2558
_reflns_Friedel_coverage 0.000
_reflns_number_gt 1588
_reflns_number_total 1904
_reflns_threshold_expression 'I > 2\s(I)'
_cod_data_source_file c5dt04045k2.cif
_cod_data_source_block k11mfm3
_cod_depositor_comments 'Adding full bibliography for 7037655--7037663.cif.'
_cod_original_cell_volume 4314.7(3)
_cod_original_formula_sum 'C25 H25.80 Br1.20 N3 O9 Zn2'
_cod_database_code 7037656
_shelxl_version_number 2014-3
_shelx_space_group_comment
;
The symmetry employed for this shelxl refinement is uniquely defined
by the following loop, which should always be used as a source of
symmetry information in preference to the above space-group names.
They are only intended as comments.
;
_shelx_estimated_absorpt_t_max 0.758
_shelx_estimated_absorpt_t_min 0.602
_olex2_submission_special_instructions 'No special instructions were received'

loop_
_space_group_symop_operation_xyz
'x, y, z'
'-y+1/2, x, z'
'-x+1/2, -y+1/2, z'
'y, -x+1/2, z'
'x+1/2, -y, -z+1/2'
'-x, y+1/2, -z+1/2'
'y+1/2, x+1/2, -z+1/2'
'-y, -x, -z+1/2'
'-x, -y, -z'
'y-1/2, -x, -z'
'x-1/2, y-1/2, -z'
'-y, x-1/2, -z'
'-x-1/2, y, z-1/2'
'x, -y-1/2, z-1/2'
'-y-1/2, -x-1/2, z-1/2'
'y, x, z-1/2'

loop_
_atom_site_label
_atom_site_type_symbol
_atom_site_fract_x
_atom_site_fract_y
_atom_site_fract_z
_atom_site_U_iso_or_equiv
_atom_site_adp_type
_atom_site_occupancy
_atom_site_site_symmetry_order
_atom_site_calc_flag
_atom_site_refinement_flags_posn
_atom_site_refinement_flags_adp
_atom_site_refinement_flags_occupancy
_atom_site_disorder_assembly
_atom_site_disorder_group
Br1 Br 0.5276(5) 0.1347(6) -0.4029(3) 0.177(4) Uani 0.3 1 d . . . A 3
Zn1 Zn 0.2500 0.2500 -0.34050(8) 0.0245(5) Uani 1 4 d S T P C .
Zn2 Zn 0.2500 0.2500 -0.18699(8) 0.0245(5) Uani 1 4 d S T P . .
O1 O 0.3628(4) 0.1775(4) -0.3203(2) 0.0334(13) Uani 1 1 d . . . . .
O2 O 0.3791(4) 0.2138(4) -0.2087(3) 0.0337(13) Uani 1 1 d . . . . .
O3 O 0.518(3) 0.125(3) -0.5094(17) 0.142(18) Uani 0.25 1 d D U . B 2
N1 N 0.2500 0.2500 -0.4473(5) 0.021(2) Uani 1 4 d DS TU P . .
N2 N 0.2500 0.2500 -0.5814(6) 0.029(3) Uani 1 4 d DS T P . .
N3 N 0.6127(18) 0.1099(19) -0.5959(12) 0.057(8) Uani 0.25 1 d D U . B 2
C1 C 0.4008(5) 0.1733(5) -0.2627(4) 0.0295(17) Uani 1 1 d . . . . .
C2 C 0.4807(5) 0.1113(5) -0.2568(4) 0.0294(16) Uani 1 1 d . . . . .
C3 C 0.5197(7) 0.0739(7) -0.3136(4) 0.053(3) Uani 1 1 d D . . . .
C4 C 0.5091(7) 0.0840(7) -0.1931(4) 0.050(3) Uani 1 1 d . . . . .
H4 H 0.4837 0.1099 -0.1526 0.060 Uiso 1 1 calc R . . . .
C5 C 0.3022(15) 0.1726(12) -0.4736(7) 0.034(5) Uani 0.375 1 d D U . C 1
H5A H 0.2757 0.1163 -0.4563 0.041 Uiso 0.375 1 calc R . . C 1
H5B H 0.3644 0.1763 -0.4564 0.041 Uiso 0.375 1 calc R . . C 1
C6 C 0.3404(11) 0.2304(18) -0.4737(8) 0.041(5) Uani 0.375 1 d D U . C 2
H6A H 0.3592 0.1702 -0.4581 0.049 Uiso 0.375 1 calc R . . C 2
H6B H 0.3833 0.2745 -0.4551 0.049 Uiso 0.375 1 calc R . . C 2
C7 C 0.3018(16) 0.1728(13) -0.5536(7) 0.039(5) Uani 0.375 1 d D U . C 1
H7A H 0.3640 0.1760 -0.5709 0.047 Uiso 0.375 1 calc R . . C 1
H7B H 0.2751 0.1165 -0.5707 0.047 Uiso 0.375 1 calc R . . C 1
C8 C 0.3401(12) 0.234(2) -0.5536(8) 0.047(6) Uani 0.375 1 d D U . C 2
H8A H 0.3804 0.2827 -0.5693 0.057 Uiso 0.375 1 calc R . . C 2
H8B H 0.3634 0.1772 -0.5723 0.057 Uiso 0.375 1 calc R . . C 2
C9 C 0.581(3) 0.086(3) -0.5369(15) 0.094(16) Uani 0.25 1 d D U . B 2
H9 H 0.6072 0.0373 -0.5135 0.112 Uiso 0.25 1 calc R . . B 2
C10 C 0.570(3) 0.177(3) -0.6414(17) 0.090(16) Uani 0.25 1 d D U . B 2
H10A H 0.5146 0.1526 -0.6605 0.135 Uiso 0.25 1 calc GR . . B 2
H10B H 0.6107 0.1924 -0.6795 0.135 Uiso 0.25 1 calc GR . . B 2
H10C H 0.5566 0.2309 -0.6143 0.135 Uiso 0.25 1 calc GR . . B 2
C11 C 0.684(2) 0.060(2) -0.6320(17) 0.051(9) Uani 0.25 1 d D U . B 2
H11A H 0.7421 0.0748 -0.6115 0.076 Uiso 0.25 1 calc GR . . B 2
H11B H 0.6843 0.0756 -0.6814 0.076 Uiso 0.25 1 calc GR . . B 2
H11C H 0.6734 -0.0046 -0.6270 0.076 Uiso 0.25 1 calc GR . . B 2
H1 H 0.493(6) 0.099(6) -0.354(4) 0.061 Uiso 0.7 1 d DR . . . .

loop_
_atom_site_aniso_label
_atom_site_aniso_U_11
_atom_site_aniso_U_22
_atom_site_aniso_U_33
_atom_site_aniso_U_23
_atom_site_aniso_U_13
_atom_site_aniso_U_12
Br1 0.154(5) 0.296(9) 0.081(3) 0.125(5) 0.077(3) 0.173(6)
Zn1 0.0296(6) 0.0296(6) 0.0143(8) 0.000 0.000 0.000
Zn2 0.0291(6) 0.0291(6) 0.0154(8) 0.000 0.000 0.000
O1 0.038(3) 0.044(3) 0.018(2) 0.001(2) -0.004(2) 0.010(3)
O2 0.032(3) 0.042(3) 0.027(3) -0.005(2) -0.001(2) 0.007(2)
O3 0.14(2) 0.15(2) 0.14(2) -0.003(14) 0.001(14) 0.003(14)
N1 0.025(3) 0.025(3) 0.015(4) 0.000 0.000 0.000
N2 0.029(4) 0.029(4) 0.028(6) 0.000 0.000 0.000
N3 0.052(10) 0.053(10) 0.066(10) -0.004(7) -0.004(7) -0.001(7)
C1 0.030(4) 0.029(4) 0.029(4) -0.004(3) 0.004(3) 0.001(3)
C2 0.033(4) 0.035(4) 0.019(3) 0.000(3) 0.001(3) 0.001(3)
C3 0.072(7) 0.071(7) 0.017(4) 0.012(4) 0.000(4) 0.036(6)
C4 0.069(6) 0.065(6) 0.016(4) -0.010(4) -0.002(4) 0.030(5)
C5 0.044(7) 0.032(7) 0.026(7) 0.000(6) -0.002(6) 0.010(6)
C6 0.036(7) 0.055(8) 0.032(7) 0.002(6) 0.000(6) 0.000(6)
C7 0.045(8) 0.038(7) 0.034(7) -0.001(6) -0.004(6) 0.011(6)
C8 0.041(8) 0.059(8) 0.043(8) 0.002(6) -0.002(6) 0.005(6)
C9 0.092(17) 0.093(17) 0.095(17) -0.004(7) 0.001(7) -0.001(7)
C10 0.083(19) 0.09(2) 0.10(2) 0.005(13) -0.001(13) 0.000(13)
C11 0.046(14) 0.040(13) 0.066(14) -0.003(11) 0.006(12) 0.002(11)

loop_
_atom_type_symbol
_atom_type_description
_atom_type_scat_dispersion_real
_atom_type_scat_dispersion_imag
_atom_type_scat_source
C C 0.0033 0.0016 'International Tables Vol C Tables 4.2.6.8 and 6.1.1.4'
H H 0.0000 0.0000 'International Tables Vol C Tables 4.2.6.8 and 6.1.1.4'
O O 0.0106 0.0060 'International Tables Vol C Tables 4.2.6.8 and 6.1.1.4'
N N 0.0061 0.0033 'International Tables Vol C Tables 4.2.6.8 and 6.1.1.4'
Br Br -0.2901 2.4595 'International Tables Vol C Tables 4.2.6.8 and 6.1.1.4'
Zn Zn 0.2839 1.4301 'International Tables Vol C Tables 4.2.6.8 and 6.1.1.4'

loop_
_geom_angle_atom_site_label_1
_geom_angle_atom_site_label_2
_geom_angle_atom_site_label_3
_geom_angle
_geom_angle_site_symmetry_1
_geom_angle_site_symmetry_3
C3 Br1 H1 22(3) . .
O1 Zn1 Zn2 79.05(14) 4 .
O1 Zn1 Zn2 79.05(14) . .
O1 Zn1 Zn2 79.05(14) 2 .
O1 Zn1 Zn2 79.05(14) 3 .
O1 Zn1 O1 87.93(5) 4 .
O1 Zn1 O1 158.1(3) 2 4
O1 Zn1 O1 87.93(5) 2 3
O1 Zn1 O1 158.1(3) 3 .
O1 Zn1 O1 87.93(5) 4 3
O1 Zn1 O1 87.93(5) 2 .
O1 Zn1 N1 100.95(14) 4 .
O1 Zn1 N1 100.95(14) 3 .
O1 Zn1 N1 100.95(14) 2 .
O1 Zn1 N1 100.95(14) . .
N1 Zn1 Zn2 180.0 . .
O2 Zn2 Zn1 78.27(15) 2 .
O2 Zn2 Zn1 78.27(15) 3 .
O2 Zn2 Zn1 78.27(15) 4 .
O2 Zn2 Zn1 78.27(15) . .
O2 Zn2 O2 87.63(6) 2 3
O2 Zn2 O2 87.63(6) 4 .
O2 Zn2 O2 87.63(6) 4 3
O2 Zn2 O2 87.63(6) 2 .
O2 Zn2 O2 156.5(3) 3 .
O2 Zn2 O2 156.5(3) 4 2
N2 Zn2 Zn1 180.0 13_656 .
N2 Zn2 O2 101.73(15) 13_656 3
N2 Zn2 O2 101.73(15) 13_656 .
N2 Zn2 O2 101.73(15) 13_656 4
N2 Zn2 O2 101.73(15) 13_656 2
C1 O1 Zn1 124.9(5) . .
C1 O2 Zn2 122.9(5) . .
C5 N1 Zn1 109.9(7) 3 .
C5 N1 Zn1 109.9(7) 4 .
C5 N1 Zn1 109.9(7) . .
C5 N1 Zn1 109.9(7) 2 .
C5 N1 C5 140.1(14) . 3
C5 N1 C5 83.3(4) 2 .
C5 N1 C5 140.1(14) 4 2
C5 N1 C5 83.3(4) 4 3
C5 N1 C5 83.3(4) 2 3
C5 N1 C5 83.3(4) 4 .
C6 N1 Zn1 110.2(8) 3 .
C6 N1 Zn1 110.2(8) . .
C6 N1 Zn1 110.2(8) 4 .
C6 N1 Zn1 110.2(8) 2 .
C6 N1 C6 83.2(5) 3 4
C6 N1 C6 83.2(5) 4 .
C6 N1 C6 139.7(15) 4 2
C6 N1 C6 139.7(15) 3 .
C6 N1 C6 83.2(5) 3 2
C6 N1 C6 83.2(5) 2 .
C7 N2 Zn2 111.0(7) 4 13_655
C7 N2 Zn2 111.0(7) 2 13_655
C7 N2 Zn2 111.0(7) 3 13_655
C7 N2 Zn2 111.0(7) . 13_655
C7 N2 C7 82.6(5) 4 .
C7 N2 C7 138.0(15) 2 4
C7 N2 C7 82.6(5) 2 .
C7 N2 C7 82.6(5) 2 3
C7 N2 C7 138.0(15) . 3
C7 N2 C7 82.6(5) 4 3
C8 N2 Zn2 111.3(8) 2 13_655
C8 N2 Zn2 111.3(8) 4 13_655
C8 N2 Zn2 111.3(8) . 13_655
C8 N2 Zn2 111.3(8) 3 13_655
C8 N2 C8 82.4(5) 2 3
C8 N2 C8 82.4(5) 4 3
C8 N2 C8 137.4(16) 2 4
C8 N2 C8 82.4(5) . 4
C8 N2 C8 82.4(5) 2 .
C8 N2 C8 137.4(16) . 3
C9 N3 C10 123.4(8) . .
C9 N3 C11 123.1(8) . .
C10 N3 C11 112.3(6) . .
O1 C1 O2 126.7(7) . .
O1 C1 C2 117.2(6) . .
O2 C1 C2 116.1(6) . .
C3 C2 C1 121.9(7) . .
C4 C2 C1 119.9(7) . .
C4 C2 C3 117.8(7) . .
Br1 C3 H1 28(5) . .
C2 C3 Br1 122.9(7) . .
C2 C3 C4 121.1(7) . 7_544
C2 C3 H1 109(8) . .
C4 C3 Br1 111.7(6) 7_544 .
C4 C3 H1 130(8) 7_544 .
C2 C4 C3 121.1(8) . 7_544
C2 C4 H4 119.4 . .
C3 C4 H4 119.4 7_544 .
N1 C5 H5A 109.7 . .
N1 C5 H5B 109.7 . .
N1 C5 C7 109.7(12) . .
H5A C5 H5B 108.2 . .
C7 C5 H5A 109.7 . .
C7 C5 H5B 109.7 . .
N1 C6 H6A 109.8 . .
N1 C6 H6B 109.8 . .
N1 C6 C8 109.6(13) . .
H6A C6 H6B 108.2 . .
C8 C6 H6A 109.8 . .
C8 C6 H6B 109.8 . .
N2 C7 C5 111.3(13) . .
N2 C7 H7A 109.4 . .
N2 C7 H7B 109.4 . .
C5 C7 H7A 109.4 . .
C5 C7 H7B 109.4 . .
H7A C7 H7B 108.0 . .
N2 C8 C6 111.8(14) . .
N2 C8 H8A 109.3 . .
N2 C8 H8B 109.3 . .
C6 C8 H8A 109.3 . .
C6 C8 H8B 109.3 . .
H8A C8 H8B 107.9 . .
O3 C9 N3 122.9(7) . .
O3 C9 H9 118.5 . .
N3 C9 H9 118.5 . .
N3 C10 H10A 109.5 . .
N3 C10 H10B 109.5 . .
N3 C10 H10C 109.5 . .
H10A C10 H10B 109.5 . .
H10A C10 H10C 109.5 . .
H10B C10 H10C 109.5 . .
N3 C11 H11A 109.5 . .
N3 C11 H11B 109.5 . .
N3 C11 H11C 109.5 . .
H11A C11 H11B 109.5 . .
H11A C11 H11C 109.5 . .
H11B C11 H11C 109.5 . .

loop_
_geom_bond_atom_site_label_1
_geom_bond_atom_site_label_2
_geom_bond_distance
_geom_bond_site_symmetry_2
Br1 C3 1.948(9) .
Br1 H1 1.20(7) .
Zn1 Zn2 2.953(2) .
Zn1 O1 2.045(5) .
Zn1 O1 2.045(5) 2
Zn1 O1 2.045(5) 3
Zn1 O1 2.045(5) 4
Zn1 N1 2.054(11) .
Zn2 O2 2.051(5) 4
Zn2 O2 2.051(5) 3
Zn2 O2 2.051(5) .
Zn2 O2 2.051(5) 2
Zn2 N2 2.031(12) 13_656
O1 C1 1.247(9) .
O2 C1 1.247(9) .
O3 C9 1.221(5) .
N1 C5 1.488(14) 3
N1 C5 1.488(14) .
N1 C5 1.488(14) 2
N1 C5 1.488(14) 4
N1 C6 1.475(15) 3
N1 C6 1.475(15) .
N1 C6 1.475(15) 4
N1 C6 1.475(15) 2
N2 Zn2 2.031(12) 13_655
N2 C7 1.491(15) 4
N2 C7 1.491(14) .
N2 C7 1.491(14) 2
N2 C7 1.491(14) 3
N2 C8 1.471(15) 4
N2 C8 1.471(15) .
N2 C8 1.471(15) 2
N2 C8 1.471(15) 3
N3 C9 1.279(12) .
N3 C10 1.480(5) .
N3 C11 1.481(5) .
C1 C2 1.519(11) .
C2 C3 1.360(11) .
C2 C4 1.359(11) .
C3 C4 1.374(13) 7_544
C3 H1 0.950(5) .
C4 C3 1.374(13) 7_544
C4 H4 0.9500 .
C5 H5A 0.9900 .
C5 H5B 0.9900 .
C5 C7 1.539(5) .
C6 H6A 0.9900 .
C6 H6B 0.9900 .
C6 C8 1.539(5) .
C7 H7A 0.9900 .
C7 H7B 0.9900 .
C8 H8A 0.9900 .
C8 H8B 0.9900 .
C9 H9 0.9500 .
C10 H10A 0.9800 .
C10 H10B 0.9800 .
C10 H10C 0.9800 .
C11 H11A 0.9800 .
C11 H11B 0.9800 .
C11 H11C 0.9800 .

loop_
_geom_torsion_atom_site_label_1
_geom_torsion_atom_site_label_2
_geom_torsion_atom_site_label_3
_geom_torsion_atom_site_label_4
_geom_torsion
_geom_torsion_site_symmetry_1
_geom_torsion_site_symmetry_4
Zn1 O1 C1 O2 -2.4(12) . .
Zn1 O1 C1 C2 176.3(5) . .
Zn1 N1 C5 C7 179.9(15) . .
Zn1 N1 C6 C8 -177.8(16) . .
Zn2 O2 C1 O1 29.2(11) . .
Zn2 O2 C1 C2 -149.5(5) . .
Zn2 N2 C7 C5 179.9(15) 13_655 .
Zn2 N2 C8 C6 -177.7(17) 13_655 .
O1 C1 C2 C3 11.5(12) . .
O1 C1 C2 C4 -161.3(8) . .
O2 C1 C2 C3 -169.7(8) . .
O2 C1 C2 C4 17.5(12) . .
N1 C5 C7 N2 0(3) . .
N1 C6 C8 N2 -4(3) . .
C1 C2 C3 Br1 33.9(13) . .
C1 C2 C3 C4 -171.3(9) . 7_544
C1 C2 C4 C3 172.0(9) . 7_544
C3 C2 C4 C3 -1.1(13) . 7_544
C4 C2 C3 Br1 -153.1(8) . .
C4 C2 C3 C4 1.6(13) . 7_544
C5 N1 C5 C7 -0.1(15) 3 .
C5 N1 C5 C7 -71.3(16) 2 .
C5 N1 C5 C7 71.0(16) 4 .
C5 N1 C6 C8 54(2) 4 .
C5 N1 C6 C8 -47(2) 3 .
C5 N1 C6 C8 -80(2) 2 .
C5 N1 C6 C8 85(2) . .
C6 N1 C5 C7 49(2) 3 .
C6 N1 C5 C7 81(2) 4 .
C6 N1 C5 C7 -51(2) 2 .
C6 N1 C5 C7 -82(2) . .
C6 N1 C6 C8 2.2(16) 3 .
C6 N1 C6 C8 73.2(17) 4 .
C6 N1 C6 C8 -68.8(18) 2 .
C7 N2 C7 C5 70.1(16) 2 .
C7 N2 C7 C5 -70.4(16) 4 .
C7 N2 C7 C5 -0.1(15) 3 .
C7 N2 C8 C6 52(2) 3 .
C7 N2 C8 C6 -79(2) . .
C7 N2 C8 C6 -46(2) 4 .
C7 N2 C8 C6 84(2) 2 .
C8 N2 C7 C5 48(2) 2 .
C8 N2 C7 C5 -81(2) 4 .
C8 N2 C7 C5 -50(2) 3 .
C8 N2 C7 C5 81(2) . .
C8 N2 C8 C6 2.3(17) 3 .
C8 N2 C8 C6 -67.8(19) 4 .
C8 N2 C8 C6 72.3(18) 2 .
C10 N3 C9 O3 -8(9) . .
C11 N3 C9 O3 -175(5) . .
